data_4032816
loop_
_publ_author_name
'Yuan, Zhenbo'
'Liu, Lina'
'Pan, Rui'
'Yao, Hequan'
'Lin, Aijun'

_publ_section_title
;
 Silver-Catalyzed Cascade 1,6-Addition/Cyclization of para-Quinone
 Methides with Propargyl Malonates: An Approach to
 Spiro[4.5]deca-6,9-dien-8-ones.
;
_journal_issue 16
_journal_name_full 'The Journal of organic chemistry'
_journal_page_first 8743
_journal_page_last 8751
_journal_paper_doi 10.1021/acs.joc.7b01400
_journal_volume 82
_journal_year 2017
_chemical_formula_sum 'C29 H36 O5'
_chemical_formula_weight 464.58
_chemical_name_systematic
;
 ?
;
_space_group_crystal_system monoclinic
_space_group_IT_number 14
_space_group_name_Hall '-P 2ybc'
_space_group_name_H-M_alt 'P 1 21/c 1'
_symmetry_space_group_name_Hall '-P 2ybc'
_symmetry_space_group_name_H-M 'P 1 21/c 1'
_atom_sites_solution_hydrogens mixed
_audit_creation_method SHELXL-2013
_cell_angle_alpha 90
_cell_angle_beta 91.920(6)
_cell_angle_gamma 90
_cell_formula_units_Z 8
_cell_length_a 11.377(5)
_cell_length_b 30.750(14)
_cell_length_c 15.411(7)
_cell_measurement_reflns_used 7247
_cell_measurement_temperature 296(2)
_cell_measurement_theta_max 45.035
_cell_measurement_theta_min 2.226
_cell_volume 5388(4)
_computing_structure_refinement 'SHELXL-2013 (Sheldrick, 2013)'
_diffrn_ambient_temperature 296(2)
_diffrn_measured_fraction_theta_full 0.956
_diffrn_measured_fraction_theta_max 0.978
_diffrn_measurement_device_type 'Bruker samrt CCD'
_diffrn_radiation_type MoK\a
_diffrn_radiation_wavelength 0.71073
_diffrn_reflns_av_R_equivalents 0.1508
_diffrn_reflns_av_unetI/netI 0.0988
_diffrn_reflns_Laue_measured_fraction_full 0.956
_diffrn_reflns_Laue_measured_fraction_max 0.978
_diffrn_reflns_limit_h_max 12
_diffrn_reflns_limit_h_min -12
_diffrn_reflns_limit_k_max 36
_diffrn_reflns_limit_k_min -36
_diffrn_reflns_limit_l_max 18
_diffrn_reflns_limit_l_min -14
_diffrn_reflns_number 37053
_diffrn_reflns_point_group_measured_fraction_full 0.956
_diffrn_reflns_point_group_measured_fraction_max 0.978
_diffrn_reflns_theta_full 25.242
_diffrn_reflns_theta_max 25.048
_diffrn_reflns_theta_min 1.324
_exptl_absorpt_coefficient_mu 0.077
_exptl_crystal_colour colorless
_exptl_crystal_density_diffrn 1.145
_exptl_crystal_description block
_exptl_crystal_F_000 2000
_exptl_crystal_size_max 0.150
_exptl_crystal_size_mid 0.100
_exptl_crystal_size_min 0.080
_refine_diff_density_max 0.338
_refine_diff_density_min -0.221
_refine_diff_density_rms 0.049
_refine_ls_extinction_coef 0.0030(6)
_refine_ls_extinction_expression Fc^*^=kFc[1+0.001xFc^2^\l^3^/sin(2\q)]^-1/4^
_refine_ls_extinction_method SHELXL
_refine_ls_goodness_of_fit_ref 0.978
_refine_ls_hydrogen_treatment constr
_refine_ls_matrix_type full
_refine_ls_number_parameters 630
_refine_ls_number_reflns 9340
_refine_ls_number_restraints 1028
_refine_ls_restrained_S_all 1.027
_refine_ls_R_factor_all 0.1193
_refine_ls_R_factor_gt 0.0664
_refine_ls_shift/su_max 0.000
_refine_ls_shift/su_mean 0.000
_refine_ls_structure_factor_coef Fsqd
_refine_ls_weighting_details
;
 w=1/[\s^2^(Fo^2^)+(0.0910P)^2^]
 where P=(Fo^2^+2Fc^2^)/3
;
_refine_ls_weighting_scheme calc
_refine_ls_wR_factor_gt 0.1675
_refine_ls_wR_factor_ref 0.1898
_reflns_Friedel_coverage 0.000
_reflns_number_gt 5200
_reflns_number_total 9340
_reflns_threshold_expression 'I > 2\s(I)'
_cod_data_source_file jo7b01400_si_002.cif
_cod_data_source_block a
_cod_database_code 4032816
_shelx_space_group_comment
;
The symmetry employed for this shelxl refinement is uniquely defined
by the following loop, which should always be used as a source of
symmetry information in preference to the above space-group names.
They are only intended as comments.
;
_shelx_estimated_absorpt_t_min 0.989
_shelx_estimated_absorpt_t_max 0.994
_shelxl_version_number 2013-2

loop_
_space_group_symop_operation_xyz
'x, y, z'
'-x, y+1/2, -z+1/2'
'-x, -y, -z'
'x, -y-1/2, z-1/2'

loop_
_atom_site_label
_atom_site_type_symbol
_atom_site_fract_x
_atom_site_fract_y
_atom_site_fract_z
_atom_site_U_iso_or_equiv
_atom_site_adp_type
_atom_site_occupancy
_atom_site_site_symmetry_order
_atom_site_calc_flag
_atom_site_refinement_flags_posn
_atom_site_refinement_flags_adp
C1 C 0.4523(3) 0.12898(17) 0.3295(3) 0.1181(15) Uani 1 1 d . U
H1A H 0.3836 0.1251 0.2926 0.177 Uiso 1 1 calc R U
H1B H 0.4388 0.1521 0.3700 0.177 Uiso 1 1 calc R U
H1C H 0.4688 0.1025 0.3608 0.177 Uiso 1 1 calc R U
C2 C 0.5220(4) 0.18086(12) 0.2204(3) 0.1021(13) Uani 1 1 d . U
H2A H 0.5848 0.1886 0.1833 0.153 Uiso 1 1 calc R U
H2B H 0.5064 0.2047 0.2586 0.153 Uiso 1 1 calc R U
H2C H 0.4525 0.1745 0.1855 0.153 Uiso 1 1 calc R U
C3 C 0.5811(3) 0.10283(11) 0.2128(2) 0.0969(12) Uani 1 1 d . U
H3A H 0.6410 0.1111 0.1736 0.145 Uiso 1 1 calc R U
H3B H 0.5102 0.0957 0.1803 0.145 Uiso 1 1 calc R U
H3C H 0.6069 0.0780 0.2459 0.145 Uiso 1 1 calc R U
C4 C 0.5573(3) 0.14061(10) 0.27417(17) 0.0607(8) Uani 1 1 d . U
C5 C 0.6671(2) 0.14974(8) 0.33111(16) 0.0504(7) Uani 1 1 d . U
C6 C 0.7764(3) 0.16352(11) 0.29026(19) 0.0704(9) Uani 1 1 d . U
C7 C 0.6714(2) 0.14324(8) 0.41702(16) 0.0475(6) Uani 1 1 d . U
H7 H 0.6035 0.1330 0.4422 0.057 Uiso 1 1 calc R U
C8 C 0.7759(2) 0.15101(8) 0.47542(16) 0.0458(6) Uani 1 1 d . U
C9 C 0.8737(2) 0.17218(8) 0.43041(17) 0.0513(7) Uani 1 1 d . U
H9 H 0.9361 0.1828 0.4647 0.062 Uiso 1 1 calc R U
C10 C 0.8795(2) 0.17721(9) 0.34499(18) 0.0556(7) Uani 1 1 d . U
C11 C 0.9886(3) 0.19450(11) 0.3010(2) 0.0725(9) Uani 1 1 d . U
C12 C 0.9560(4) 0.23350(15) 0.2443(3) 0.1258(16) Uani 1 1 d . U
H12A H 0.8967 0.2251 0.2018 0.189 Uiso 1 1 calc R U
H12B H 1.0244 0.2436 0.2156 0.189 Uiso 1 1 calc R U
H12C H 0.9263 0.2564 0.2799 0.189 Uiso 1 1 calc R U
C13 C 1.0419(4) 0.15767(16) 0.2465(3) 0.1244(16) Uani 1 1 d . U
H13A H 0.9873 0.1497 0.2003 0.187 Uiso 1 1 calc R U
H13B H 1.0575 0.1329 0.2828 0.187 Uiso 1 1 calc R U
H13C H 1.1139 0.1676 0.2224 0.187 Uiso 1 1 calc R U
C14 C 1.0836(3) 0.20901(14) 0.3674(3) 0.1018(12) Uani 1 1 d . U
H14A H 1.1494 0.2206 0.3376 0.153 Uiso 1 1 calc R U
H14B H 1.1089 0.1845 0.4019 0.153 Uiso 1 1 calc R U
H14C H 1.0522 0.2310 0.4043 0.153 Uiso 1 1 calc R U
C15 C 0.7349(2) 0.17436(9) 0.55639(17) 0.0520(7) Uani 1 1 d . U
C16 C 0.7485(3) 0.21587(10) 0.5737(2) 0.0760(9) Uani 1 1 d . U
H16A H 0.7227 0.2272 0.6257 0.091 Uiso 1 1 calc R U
H16B H 0.7838 0.2340 0.5339 0.091 Uiso 1 1 calc R U
C17 C 0.6800(2) 0.14105(9) 0.61337(17) 0.0568(7) Uani 1 1 d . U
H17A H 0.5968 0.1381 0.5987 0.068 Uiso 1 1 calc R U
H17B H 0.6891 0.1494 0.6739 0.068 Uiso 1 1 calc R U
C18 C 0.7452(2) 0.09766(8) 0.59673(15) 0.0443(6) Uani 1 1 d . U
C19 C 0.8268(2) 0.10805(8) 0.51939(15) 0.0430(6) Uani 1 1 d . U
H19 H 0.9017 0.1170 0.5472 0.052 Uiso 1 1 calc R U
C20 C 0.8593(2) 0.07228(8) 0.45752(16) 0.0444(6) Uani 1 1 d . U
C21 C 0.9750(3) 0.05992(11) 0.4525(2) 0.0672(8) Uani 1 1 d . U
H21 H 1.0313 0.0731 0.4889 0.081 Uiso 1 1 calc R U
C22 C 1.0102(3) 0.02811(12) 0.3941(2) 0.0882(11) Uani 1 1 d . U
H22 H 1.0890 0.0202 0.3922 0.106 Uiso 1 1 calc R U
C23 C 0.9294(3) 0.00868(11) 0.3399(2) 0.0842(10) Uani 1 1 d . U
H23 H 0.9526 -0.0123 0.3005 0.101 Uiso 1 1 calc R U
C24 C 0.8151(3) 0.02012(10) 0.3439(2) 0.0732(9) Uani 1 1 d . U
H24 H 0.7595 0.0068 0.3071 0.088 Uiso 1 1 calc R U
C25 C 0.7793(2) 0.05162(9) 0.40209(18) 0.0565(7) Uani 1 1 d . U
H25 H 0.7001 0.0589 0.4038 0.068 Uiso 1 1 calc R U
C26 C 0.6602(2) 0.06079(9) 0.57440(17) 0.0507(7) Uani 1 1 d . U
C27 C 0.8164(2) 0.08585(9) 0.67900(17) 0.0486(6) Uani 1 1 d . U
C28 C 0.6455(3) -0.01566(11) 0.5624(3) 0.0877(11) Uani 1 1 d . U
H28A H 0.5697 -0.0149 0.5879 0.131 Uiso 1 1 calc R U
H28B H 0.6870 -0.0413 0.5817 0.131 Uiso 1 1 calc R U
H28C H 0.6358 -0.0162 0.5003 0.131 Uiso 1 1 calc R U
C29 C 0.7952(3) 0.06439(12) 0.82469(19) 0.0820(10) Uani 1 1 d . U
H29A H 0.8570 0.0434 0.8193 0.123 Uiso 1 1 calc R U
H29B H 0.7359 0.0529 0.8611 0.123 Uiso 1 1 calc R U
H29C H 0.8270 0.0906 0.8501 0.123 Uiso 1 1 calc R U
C30 C 0.1874(4) 0.19703(17) 0.6518(3) 0.1409(19) Uani 1 1 d . U
H30A H 0.2241 0.2219 0.6789 0.211 Uiso 1 1 calc R U
H30B H 0.1328 0.1843 0.6906 0.211 Uiso 1 1 calc R U
H30C H 0.1463 0.2059 0.5993 0.211 Uiso 1 1 calc R U
C31 C 0.2802(2) 0.16400(9) 0.63054(18) 0.0575(7) Uani 1 1 d . U
C32 C 0.3689(3) 0.18318(15) 0.5713(2) 0.1118(15) Uani 1 1 d . U
H32A H 0.3287 0.1981 0.5243 0.168 Uiso 1 1 calc R U
H32B H 0.4164 0.1604 0.5485 0.168 Uiso 1 1 calc R U
H32C H 0.4181 0.2033 0.6033 0.168 Uiso 1 1 calc R U
C33 C 0.2175(4) 0.12756(15) 0.5801(3) 0.1368(18) Uani 1 1 d . U
H33A H 0.1509 0.1179 0.6116 0.205 Uiso 1 1 calc R U
H33B H 0.2708 0.1037 0.5730 0.205 Uiso 1 1 calc R U
H33C H 0.1914 0.1382 0.5241 0.205 Uiso 1 1 calc R U
C34 C 0.3362(2) 0.14620(8) 0.71524(16) 0.0457(6) Uani 1 1 d . U
C35 C 0.3174(2) 0.10590(9) 0.74267(16) 0.0488(6) Uani 1 1 d . U
H35A H 0.2721 0.0871 0.7046 0.059 Uiso 1 1 d R U
C36 C 0.3579(2) 0.08734(8) 0.82812(15) 0.0440(6) Uani 1 1 d . U
C37 C 0.4414(2) 0.11708(9) 0.87544(16) 0.0479(6) Uani 1 1 d . U
H37 H 0.4775 0.1066 0.9263 0.057 Uiso 1 1 calc R U
C38 C 0.4689(2) 0.15736(8) 0.85109(17) 0.0507(7) Uani 1 1 d . U
C39 C 0.4092(3) 0.17456(10) 0.7710(2) 0.0701(8) Uani 1 1 d . U
C40 C 0.6517(3) 0.20311(13) 0.8458(2) 0.1010(13) Uani 1 1 d . U
H40A H 0.7011 0.2230 0.8784 0.151 Uiso 1 1 calc R U
H40B H 0.6176 0.2177 0.7961 0.151 Uiso 1 1 calc R U
H40C H 0.6977 0.1789 0.8271 0.151 Uiso 1 1 calc R U
C41 C 0.5539(3) 0.18675(9) 0.90306(19) 0.0620(8) Uani 1 1 d . U
C42 C 0.4868(3) 0.22546(12) 0.9401(3) 0.0991(12) Uani 1 1 d . U
H42A H 0.4284 0.2150 0.9785 0.149 Uiso 1 1 calc R U
H42B H 0.4491 0.2414 0.8934 0.149 Uiso 1 1 calc R U
H42C H 0.5408 0.2441 0.9714 0.149 Uiso 1 1 calc R U
C43 C 0.6126(3) 0.16183(12) 0.9788(2) 0.0935(11) Uani 1 1 d . U
H43A H 0.6663 0.1807 1.0100 0.140 Uiso 1 1 calc R U
H43B H 0.6547 0.1374 0.9568 0.140 Uiso 1 1 calc R U
H43C H 0.5535 0.1518 1.0171 0.140 Uiso 1 1 calc R U
C44 C 0.2449(2) 0.07600(8) 0.87959(16) 0.0453(6) Uani 1 1 d . U
H44 H 0.1881 0.0656 0.8351 0.054 Uiso 1 1 calc R U
C45 C 0.4149(2) 0.04269(8) 0.82037(18) 0.0488(6) Uani 1 1 d . U
C46 C 0.3939(2) 0.01798(9) 0.90194(19) 0.0581(7) Uani 1 1 d . U
H46A H 0.4570 0.0232 0.9445 0.070 Uiso 1 1 calc R U
H46B H 0.3898 -0.0130 0.8901 0.070 Uiso 1 1 calc R U
C47 C 0.2756(2) 0.03450(8) 0.93597(16) 0.0452(6) Uani 1 1 d . U
C48 C 0.4713(3) 0.02864(11) 0.7538(2) 0.0743(9) Uani 1 1 d . U
H48A H 0.5030 0.0008 0.7544 0.089 Uiso 1 1 calc R U
H48B H 0.4799 0.0465 0.7057 0.089 Uiso 1 1 calc R U
C49 C 0.1842(2) 0.11399(9) 0.92145(19) 0.0568(7) Uani 1 1 d . U
C50 C 0.0761(3) 0.12705(11) 0.8868(2) 0.0797(10) Uani 1 1 d . U
H50 H 0.0424 0.1123 0.8396 0.096 Uiso 1 1 calc R U
C51 C 0.0172(4) 0.16233(14) 0.9224(3) 0.1092(13) Uani 1 1 d . U
H51 H -0.0548 0.1714 0.8984 0.131 Uiso 1 1 calc R U
C52 C 0.0655(5) 0.18328(14) 0.9920(3) 0.1155(15) Uani 1 1 d . U
H52 H 0.0244 0.2060 1.0169 0.139 Uiso 1 1 calc R U
C53 C 0.1719(4) 0.17201(12) 1.0262(3) 0.0972(11) Uani 1 1 d . U
H53 H 0.2047 0.1873 1.0731 0.117 Uiso 1 1 calc R U
C54 C 0.2317(3) 0.13759(10) 0.9909(2) 0.0730(9) Uani 1 1 d . U
H54 H 0.3053 0.1300 1.0142 0.088 Uiso 1 1 calc R U
C55 C 0.1783(2) 0.00089(8) 0.92169(17) 0.0499(7) Uani 1 1 d . U
C56 C 0.2874(2) 0.04425(8) 1.03298(18) 0.0494(6) Uani 1 1 d . U
C57 C 0.1819(3) 0.05504(13) 1.16095(19) 0.0895(11) Uani 1 1 d . U
H57A H 0.2371 0.0376 1.1939 0.134 Uiso 1 1 calc R U
H57B H 0.1042 0.0503 1.1816 0.134 Uiso 1 1 calc R U
H57C H 0.2023 0.0852 1.1675 0.134 Uiso 1 1 calc R U
C58 C 0.1245(3) -0.07219(10) 0.9479(2) 0.0868(11) Uani 1 1 d . U
H58A H 0.0509 -0.0640 0.9717 0.130 Uiso 1 1 calc R U
H58B H 0.1542 -0.0977 0.9770 0.130 Uiso 1 1 calc R U
H58C H 0.1131 -0.0782 0.8870 0.130 Uiso 1 1 calc R U
O1 O 0.7820(3) 0.16388(13) 0.21064(16) 0.1466(13) Uani 1 1 d . U
O2 O 0.92026(18) 0.08922(7) 0.68911(12) 0.0692(6) Uani 1 1 d . U
O3 O 0.74423(16) 0.07393(7) 0.74026(12) 0.0671(6) Uani 1 1 d . U
O4 O 0.56191(16) 0.06530(7) 0.54571(13) 0.0683(6) Uani 1 1 d . U
O5 O 0.71183(15) 0.02251(6) 0.58853(13) 0.0623(5) Uani 1 1 d . U
O7 O 0.20852(16) -0.03679(6) 0.95969(12) 0.0631(5) Uani 1 1 d . U
O8 O 0.08729(18) 0.00645(7) 0.88218(14) 0.0735(6) Uani 1 1 d . U
O9 O 0.18476(17) 0.04303(6) 1.07000(11) 0.0605(5) Uani 1 1 d . U
O10 O 0.37878(18) 0.05250(8) 1.06997(14) 0.0814(7) Uani 1 1 d . U
O6 O 0.4200(4) 0.21269(9) 0.7525(2) 0.1775(17) Uani 1 1 d . U

loop_
_atom_site_aniso_label
_atom_site_aniso_U_11
_atom_site_aniso_U_22
_atom_site_aniso_U_33
_atom_site_aniso_U_23
_atom_site_aniso_U_13
_atom_site_aniso_U_12
C1 0.074(2) 0.195(5) 0.083(3) 0.012(3) -0.029(2) -0.030(3)
C2 0.143(3) 0.078(2) 0.082(2) 0.002(2) -0.053(2) 0.017(2)
C3 0.129(3) 0.070(2) 0.088(3) -0.0231(19) -0.050(2) 0.004(2)
C4 0.0753(19) 0.0609(18) 0.0442(16) -0.0019(13) -0.0227(14) -0.0038(15)
C5 0.0682(17) 0.0453(15) 0.0367(14) -0.0047(12) -0.0121(13) -0.0061(13)
C6 0.087(2) 0.087(2) 0.0358(16) 0.0001(15) -0.0056(15) -0.0246(17)
C7 0.0534(15) 0.0472(15) 0.0414(15) -0.0016(12) -0.0062(12) -0.0011(12)
C8 0.0542(15) 0.0459(14) 0.0368(13) -0.0040(11) -0.0063(11) -0.0036(12)
C9 0.0645(17) 0.0425(15) 0.0461(15) -0.0031(12) -0.0095(13) -0.0092(13)
C10 0.0702(17) 0.0510(16) 0.0454(15) 0.0024(13) -0.0001(13) -0.0115(13)
C11 0.076(2) 0.080(2) 0.0619(19) 0.0145(17) 0.0016(16) -0.0158(16)
C12 0.121(3) 0.130(4) 0.126(4) 0.071(3) -0.003(3) -0.036(3)
C13 0.127(3) 0.146(4) 0.104(3) -0.018(3) 0.054(3) -0.010(3)
C14 0.090(3) 0.121(3) 0.094(3) 0.011(2) 0.003(2) -0.040(2)
C15 0.0622(16) 0.0516(16) 0.0413(15) -0.0052(13) -0.0107(13) 0.0073(13)
C16 0.108(3) 0.062(2) 0.0571(19) -0.0111(16) -0.0088(18) 0.0068(18)
C17 0.0643(17) 0.0635(18) 0.0427(15) -0.0061(13) 0.0010(13) 0.0113(14)
C18 0.0410(13) 0.0539(15) 0.0379(13) 0.0001(12) -0.0016(11) 0.0013(11)
C19 0.0425(13) 0.0498(15) 0.0362(13) -0.0030(11) -0.0056(11) 0.0007(11)
C20 0.0463(14) 0.0483(14) 0.0384(13) -0.0012(11) -0.0009(11) 0.0021(12)
C21 0.0567(17) 0.082(2) 0.0623(18) -0.0125(16) -0.0035(14) 0.0081(15)
C22 0.069(2) 0.104(3) 0.092(2) -0.023(2) 0.0055(18) 0.0311(19)
C23 0.095(2) 0.083(2) 0.075(2) -0.0253(18) 0.0033(19) 0.0294(19)
C24 0.093(2) 0.0631(19) 0.0629(19) -0.0208(16) -0.0115(17) 0.0110(17)
C25 0.0576(16) 0.0560(17) 0.0554(17) -0.0134(14) -0.0061(13) 0.0066(13)
C26 0.0414(15) 0.0641(18) 0.0466(15) 0.0028(13) 0.0001(12) -0.0024(13)
C27 0.0520(16) 0.0512(16) 0.0425(15) -0.0021(12) -0.0015(13) -0.0023(13)
C28 0.085(2) 0.062(2) 0.115(3) -0.009(2) -0.011(2) -0.0261(17)
C29 0.105(2) 0.097(3) 0.0429(17) 0.0234(17) -0.0092(17) -0.004(2)
C30 0.147(4) 0.175(5) 0.101(3) 0.026(3) 0.007(3) 0.105(4)
C31 0.0580(16) 0.0642(18) 0.0499(16) 0.0109(14) -0.0060(13) 0.0084(14)
C32 0.086(2) 0.166(4) 0.082(3) 0.070(3) -0.001(2) 0.003(2)
C33 0.209(5) 0.113(3) 0.083(3) 0.029(2) -0.083(3) -0.040(3)
C34 0.0507(14) 0.0462(15) 0.0399(14) 0.0020(12) -0.0009(11) 0.0006(12)
C35 0.0558(15) 0.0513(16) 0.0389(14) 0.0004(12) -0.0048(12) -0.0072(12)
C36 0.0468(14) 0.0453(14) 0.0394(13) 0.0034(11) -0.0048(11) -0.0051(11)
C37 0.0512(15) 0.0518(16) 0.0401(14) 0.0001(12) -0.0053(12) -0.0029(12)
C38 0.0589(16) 0.0450(15) 0.0478(15) -0.0068(12) -0.0044(13) -0.0068(12)
C39 0.094(2) 0.0437(17) 0.0706(19) 0.0095(15) -0.0220(17) -0.0120(15)
C40 0.103(3) 0.114(3) 0.087(3) -0.029(2) 0.011(2) -0.056(2)
C41 0.0704(18) 0.0608(18) 0.0543(17) -0.0141(14) -0.0052(14) -0.0158(14)
C42 0.110(3) 0.074(2) 0.112(3) -0.042(2) -0.006(2) -0.007(2)
C43 0.109(3) 0.098(3) 0.071(2) -0.009(2) -0.036(2) -0.027(2)
C44 0.0462(14) 0.0461(14) 0.0433(14) 0.0062(12) -0.0047(11) 0.0006(11)
C45 0.0427(14) 0.0491(15) 0.0545(16) -0.0010(13) -0.0005(12) -0.0050(12)
C46 0.0610(17) 0.0522(16) 0.0615(17) 0.0109(14) 0.0055(14) 0.0097(13)
C47 0.0483(14) 0.0455(14) 0.0415(14) 0.0067(11) -0.0038(11) -0.0001(11)
C48 0.077(2) 0.062(2) 0.086(2) 0.0030(17) 0.0250(18) -0.0002(16)
C49 0.0575(16) 0.0501(16) 0.0635(18) 0.0177(14) 0.0133(14) 0.0082(13)
C50 0.0639(19) 0.073(2) 0.103(2) 0.0270(19) 0.0143(17) 0.0161(16)
C51 0.091(3) 0.094(3) 0.143(3) 0.038(3) 0.026(2) 0.042(2)
C52 0.136(3) 0.082(3) 0.132(3) 0.019(2) 0.057(3) 0.040(2)
C53 0.127(3) 0.074(2) 0.093(3) 0.004(2) 0.044(2) 0.016(2)
C54 0.091(2) 0.0583(19) 0.071(2) 0.0022(16) 0.0197(17) 0.0122(16)
C55 0.0619(17) 0.0480(16) 0.0393(15) 0.0047(12) -0.0042(13) -0.0025(13)
C56 0.0496(16) 0.0490(15) 0.0489(15) 0.0031(13) -0.0096(14) -0.0014(12)
C57 0.123(3) 0.103(3) 0.0428(18) -0.0110(18) 0.0076(18) 0.000(2)
C58 0.107(3) 0.057(2) 0.095(3) 0.0125(18) -0.023(2) -0.0257(18)
O1 0.133(2) 0.263(4) 0.0432(15) 0.0023(19) -0.0019(14) -0.083(2)
O2 0.0571(13) 0.0977(16) 0.0521(12) 0.0106(11) -0.0107(10) -0.0038(11)
O3 0.0672(12) 0.0932(15) 0.0407(11) 0.0145(10) -0.0021(9) -0.0085(11)
O4 0.0465(12) 0.0848(15) 0.0729(14) 0.0013(11) -0.0094(10) -0.0076(10)
O5 0.0567(11) 0.0540(12) 0.0754(13) -0.0001(10) -0.0096(10) -0.0066(9)
O7 0.0767(13) 0.0452(11) 0.0662(13) 0.0097(10) -0.0148(10) -0.0098(10)
O8 0.0741(14) 0.0679(14) 0.0763(15) 0.0165(11) -0.0292(12) -0.0182(11)
O9 0.0686(13) 0.0724(13) 0.0405(11) -0.0023(9) 0.0001(9) -0.0045(10)
O10 0.0665(14) 0.1009(17) 0.0747(15) -0.0156(13) -0.0279(12) 0.0010(12)
O6 0.305(4) 0.0619(17) 0.156(3) 0.0408(18) -0.134(3) -0.068(2)

loop_
_atom_type_symbol
_atom_type_description
_atom_type_scat_dispersion_real
_atom_type_scat_dispersion_imag
_atom_type_scat_source
C C 0.0033 0.0016 'International Tables Vol C Tables 4.2.6.8 and 6.1.1.4'
H H 0.0000 0.0000 'International Tables Vol C Tables 4.2.6.8 and 6.1.1.4'
O O 0.0106 0.0060 'International Tables Vol C Tables 4.2.6.8 and 6.1.1.4'

loop_
_geom_angle_atom_site_label_1
_geom_angle_atom_site_label_2
_geom_angle_atom_site_label_3
_geom_angle
C4 C1 H1A 109.5
C4 C1 H1B 109.5
H1A C1 H1B 109.5
C4 C1 H1C 109.5
H1A C1 H1C 109.5
H1B C1 H1C 109.5
C4 C2 H2A 109.5
C4 C2 H2B 109.5
H2A C2 H2B 109.5
C4 C2 H2C 109.5
H2A C2 H2C 109.5
H2B C2 H2C 109.5
C4 C3 H3A 109.5
C4 C3 H3B 109.5
H3A C3 H3B 109.5
C4 C3 H3C 109.5
H3A C3 H3C 109.5
H3B C3 H3C 109.5
C5 C4 C3 109.7(3)
C5 C4 C1 111.1(2)
C3 C4 C1 108.9(3)
C5 C4 C2 110.9(3)
C3 C4 C2 109.1(3)
C1 C4 C2 107.1(3)
C7 C5 C6 117.5(2)
C7 C5 C4 122.9(2)
C6 C5 C4 119.5(2)
O1 C6 C5 120.0(3)
O1 C6 C10 119.9(3)
C5 C6 C10 120.1(2)
C5 C7 C8 125.2(2)
C5 C7 H7 117.4
C8 C7 H7 117.4
C9 C8 C7 112.7(2)
C9 C8 C15 115.5(2)
C7 C8 C15 108.1(2)
C9 C8 C19 107.3(2)
C7 C8 C19 113.5(2)
C15 C8 C19 99.19(19)
C10 C9 C8 125.3(2)
C10 C9 H9 117.4
C8 C9 H9 117.4
C9 C10 C6 117.8(2)
C9 C10 C11 123.2(3)
C6 C10 C11 119.0(2)
C12 C11 C14 107.9(3)
C12 C11 C10 110.0(3)
C14 C11 C10 111.8(3)
C12 C11 C13 110.9(3)
C14 C11 C13 107.2(3)
C10 C11 C13 109.0(3)
C11 C12 H12A 109.5
C11 C12 H12B 109.5
H12A C12 H12B 109.5
C11 C12 H12C 109.5
H12A C12 H12C 109.5
H12B C12 H12C 109.5
C11 C13 H13A 109.5
C11 C13 H13B 109.5
H13A C13 H13B 109.5
C11 C13 H13C 109.5
H13A C13 H13C 109.5
H13B C13 H13C 109.5
C11 C14 H14A 109.5
C11 C14 H14B 109.5
H14A C14 H14B 109.5
C11 C14 H14C 109.5
H14A C14 H14C 109.5
H14B C14 H14C 109.5
C16 C15 C17 126.4(3)
C16 C15 C8 125.9(3)
C17 C15 C8 107.6(2)
C15 C16 H16A 120.0
C15 C16 H16B 120.0
H16A C16 H16B 120.0
C15 C17 C18 106.2(2)
C15 C17 H17A 110.5
C18 C17 H17A 110.5
C15 C17 H17B 110.5
C18 C17 H17B 110.5
H17A C17 H17B 108.7
C26 C18 C27 109.0(2)
C26 C18 C17 112.0(2)
C27 C18 C17 108.1(2)
C26 C18 C19 111.6(2)
C27 C18 C19 111.7(2)
C17 C18 C19 104.4(2)
C20 C19 C18 119.7(2)
C20 C19 C8 115.5(2)
C18 C19 C8 106.13(19)
C20 C19 H19 104.7
C18 C19 H19 104.7
C8 C19 H19 104.7
C21 C20 C25 116.7(2)
C21 C20 C19 119.5(2)
C25 C20 C19 123.8(2)
C20 C21 C22 121.7(3)
C20 C21 H21 119.1
C22 C21 H21 119.1
C23 C22 C21 120.0(3)
C23 C22 H22 120.0
C21 C22 H22 120.0
C24 C23 C22 119.4(3)
C24 C23 H23 120.3
C22 C23 H23 120.3
C23 C24 C25 120.9(3)
C23 C24 H24 119.6
C25 C24 H24 119.6
C20 C25 C24 121.2(3)
C20 C25 H25 119.4
C24 C25 H25 119.4
O4 C26 O5 124.4(3)
O4 C26 C18 125.2(3)
O5 C26 C18 110.4(2)
O2 C27 O3 124.5(2)
O2 C27 C18 125.8(2)
O3 C27 C18 109.5(2)
O5 C28 H28A 109.5
O5 C28 H28B 109.5
H28A C28 H28B 109.5
O5 C28 H28C 109.5
H28A C28 H28C 109.5
H28B C28 H28C 109.5
O3 C29 H29A 109.5
O3 C29 H29B 109.5
H29A C29 H29B 109.5
O3 C29 H29C 109.5
H29A C29 H29C 109.5
H29B C29 H29C 109.5
C31 C30 H30A 109.5
C31 C30 H30B 109.5
H30A C30 H30B 109.5
C31 C30 H30C 109.5
H30A C30 H30C 109.5
H30B C30 H30C 109.5
C32 C31 C30 110.9(3)
C32 C31 C33 106.9(3)
C30 C31 C33 106.6(3)
C32 C31 C34 112.8(2)
C30 C31 C34 109.3(3)
C33 C31 C34 110.2(3)
C31 C32 H32A 109.5
C31 C32 H32B 109.5
H32A C32 H32B 109.5
C31 C32 H32C 109.5
H32A C32 H32C 109.5
H32B C32 H32C 109.5
C31 C33 H33A 109.5
C31 C33 H33B 109.5
H33A C33 H33B 109.5
C31 C33 H33C 109.5
H33A C33 H33C 109.5
H33B C33 H33C 109.5
C35 C34 C39 117.6(2)
C35 C34 C31 122.4(2)
C39 C34 C31 119.9(2)
C34 C35 C36 126.0(2)
C34 C35 H35A 117.1
C36 C35 H35A 116.9
C37 C36 C35 111.7(2)
C37 C36 C45 109.0(2)
C35 C36 C45 113.2(2)
C37 C36 C44 114.1(2)
C35 C36 C44 107.20(19)
C45 C36 C44 101.33(19)
C38 C37 C36 125.7(2)
C38 C37 H37 117.2
C36 C37 H37 117.2
C37 C38 C39 117.4(2)
C37 C38 C41 123.4(2)
C39 C38 C41 119.2(2)
O6 C39 C34 119.8(3)
O6 C39 C38 119.5(3)
C34 C39 C38 120.7(2)
C41 C40 H40A 109.5
C41 C40 H40B 109.5
H40A C40 H40B 109.5
C41 C40 H40C 109.5
H40A C40 H40C 109.5
H40B C40 H40C 109.5
C40 C41 C43 107.3(3)
C40 C41 C38 110.6(2)
C43 C41 C38 110.8(2)
C40 C41 C42 109.9(3)
C43 C41 C42 108.3(3)
C38 C41 C42 109.8(2)
C41 C42 H42A 109.5
C41 C42 H42B 109.5
H42A C42 H42B 109.5
C41 C42 H42C 109.5
H42A C42 H42C 109.5
H42B C42 H42C 109.5
C41 C43 H43A 109.5
C41 C43 H43B 109.5
H43A C43 H43B 109.5
C41 C43 H43C 109.5
H43A C43 H43C 109.5
H43B C43 H43C 109.5
C49 C44 C36 115.9(2)
C49 C44 C47 119.1(2)
C36 C44 C47 106.75(18)
C49 C44 H44 104.5
C36 C44 H44 104.5
C47 C44 H44 104.5
C48 C45 C46 126.2(3)
C48 C45 C36 125.6(3)
C46 C45 C36 108.2(2)
C45 C46 C47 106.5(2)
C45 C46 H46A 110.4
C47 C46 H46A 110.4
C45 C46 H46B 110.4
C47 C46 H46B 110.4
H46A C46 H46B 108.6
C55 C47 C56 108.3(2)
C55 C47 C46 111.4(2)
C56 C47 C46 110.3(2)
C55 C47 C44 108.8(2)
C56 C47 C44 113.1(2)
C46 C47 C44 104.96(19)
C45 C48 H48A 120.0
C45 C48 H48B 120.0
H48A C48 H48B 120.0
C50 C49 C54 117.6(3)
C50 C49 C44 118.2(3)
C54 C49 C44 124.2(3)
C49 C50 C51 120.4(4)
C49 C50 H50 119.8
C51 C50 H50 119.8
C52 C51 C50 119.6(4)
C52 C51 H51 120.2
C50 C51 H51 120.2
C53 C52 C51 121.5(4)
C53 C52 H52 119.2
C51 C52 H52 119.2
C52 C53 C54 119.4(4)
C52 C53 H53 120.3
C54 C53 H53 120.3
C53 C54 C49 121.4(3)
C53 C54 H54 119.3
C49 C54 H54 119.3
O8 C55 O7 123.5(2)
O8 C55 C47 126.1(2)
O7 C55 C47 110.4(2)
O10 C56 O9 124.6(3)
O10 C56 C47 123.7(3)
O9 C56 C47 111.6(2)
O9 C57 H57A 109.5
O9 C57 H57B 109.5
H57A C57 H57B 109.5
O9 C57 H57C 109.5
H57A C57 H57C 109.5
H57B C57 H57C 109.5
O7 C58 H58A 109.5
O7 C58 H58B 109.5
H58A C58 H58B 109.5
O7 C58 H58C 109.5
H58A C58 H58C 109.5
H58B C58 H58C 109.5
C27 O3 C29 117.5(2)
C26 O5 C28 116.7(2)
C55 O7 C58 115.8(2)
C56 O9 C57 117.4(2)

loop_
_geom_bond_atom_site_label_1
_geom_bond_atom_site_label_2
_geom_bond_distance
C1 C4 1.534(5)
C1 H1A 0.9600
C1 H1B 0.9600
C1 H1C 0.9600
C2 C4 1.536(4)
C2 H2A 0.9600
C2 H2B 0.9600
C2 H2C 0.9600
C3 C4 1.528(4)
C3 H3A 0.9600
C3 H3B 0.9600
C3 H3C 0.9600
C4 C5 1.528(4)
C5 C7 1.338(4)
C5 C6 1.475(4)
C6 O1 1.231(3)
C6 C10 1.483(4)
C7 C8 1.487(3)
C7 H7 0.9300
C8 C9 1.481(4)
C8 C15 1.526(4)
C8 C19 1.585(3)
C9 C10 1.329(4)
C9 H9 0.9300
C10 C11 1.529(4)
C11 C12 1.523(5)
C11 C14 1.529(5)
C11 C13 1.546(5)
C12 H12A 0.9600
C12 H12B 0.9600
C12 H12C 0.9600
C13 H13A 0.9600
C13 H13B 0.9600
C13 H13C 0.9600
C14 H14A 0.9600
C14 H14B 0.9600
C14 H14C 0.9600
C15 C16 1.312(4)
C15 C17 1.499(4)
C16 H16A 0.9300
C16 H16B 0.9300
C17 C18 1.552(4)
C17 H17A 0.9700
C17 H17B 0.9700
C18 C26 1.522(4)
C18 C27 1.525(4)
C18 C19 1.568(3)
C19 C20 1.510(3)
C19 H19 0.9800
C20 C21 1.375(4)
C20 C25 1.381(4)
C21 C22 1.397(4)
C21 H21 0.9300
C22 C23 1.359(5)
C22 H22 0.9300
C23 C24 1.350(4)
C23 H23 0.9300
C24 C25 1.390(4)
C24 H24 0.9300
C25 H25 0.9300
C26 O4 1.197(3)
C26 O5 1.330(3)
C27 O2 1.192(3)
C27 O3 1.323(3)
C28 O5 1.445(3)
C28 H28A 0.9600
C28 H28B 0.9600
C28 H28C 0.9600
C29 O3 1.437(3)
C29 H29A 0.9600
C29 H29B 0.9600
C29 H29C 0.9600
C30 C31 1.508(5)
C30 H30A 0.9600
C30 H30B 0.9600
C30 H30C 0.9600
C31 C32 1.503(4)
C31 C33 1.527(5)
C31 C34 1.534(4)
C32 H32A 0.9600
C32 H32B 0.9600
C32 H32C 0.9600
C33 H33A 0.9600
C33 H33B 0.9600
C33 H33C 0.9600
C34 C35 1.329(3)
C34 C39 1.463(4)
C35 C36 1.494(3)
C35 H35A 0.9600
C36 C37 1.491(3)
C36 C45 1.525(4)
C36 C44 1.572(3)
C37 C38 1.334(3)
C37 H37 0.9300
C38 C39 1.486(4)
C38 C41 1.530(4)
C39 O6 1.214(4)
C40 C41 1.527(4)
C40 H40A 0.9600
C40 H40B 0.9600
C40 H40C 0.9600
C41 C43 1.530(5)
C41 C42 1.535(4)
C42 H42A 0.9600
C42 H42B 0.9600
C42 H42C 0.9600
C43 H43A 0.9600
C43 H43B 0.9600
C43 H43C 0.9600
C44 C49 1.513(4)
C44 C47 1.576(3)
C44 H44 0.9800
C45 C48 1.302(4)
C45 C46 1.495(4)
C46 C47 1.546(4)
C46 H46A 0.9700
C46 H46B 0.9700
C47 C55 1.525(4)
C47 C56 1.526(4)
C48 H48A 0.9300
C48 H48B 0.9300
C49 C50 1.384(4)
C49 C54 1.388(4)
C50 C51 1.397(5)
C50 H50 0.9300
C51 C52 1.352(6)
C51 H51 0.9300
C52 C53 1.350(6)
C52 H52 0.9300
C53 C54 1.379(5)
C53 H53 0.9300
C54 H54 0.9300
C55 O8 1.196(3)
C55 O7 1.338(3)
C56 O10 1.196(3)
C56 O9 1.317(3)
C57 O9 1.451(3)
C57 H57A 0.9600
C57 H57B 0.9600
C57 H57C 0.9600
C58 O7 1.456(3)
C58 H58A 0.9600
C58 H58B 0.9600
C58 H58C 0.9600

loop_
_geom_torsion_atom_site_label_1
_geom_torsion_atom_site_label_2
_geom_torsion_atom_site_label_3
_geom_torsion_atom_site_label_4
_geom_torsion
C3 C4 C5 C7 -113.4(3)
C1 C4 C5 C7 7.1(4)
C2 C4 C5 C7 126.0(3)
C3 C4 C5 C6 62.3(4)
C1 C4 C5 C6 -177.2(3)
C2 C4 C5 C6 -58.3(4)
C7 C5 C6 O1 169.5(4)
C4 C5 C6 O1 -6.4(5)
C7 C5 C6 C10 -10.9(4)
C4 C5 C6 C10 173.2(3)
C6 C5 C7 C8 3.4(4)
C4 C5 C7 C8 179.2(2)
C5 C7 C8 C9 7.0(4)
C5 C7 C8 C15 135.9(3)
C5 C7 C8 C19 -115.2(3)
C7 C8 C9 C10 -11.4(4)
C15 C8 C9 C10 -136.3(3)
C19 C8 C9 C10 114.2(3)
C8 C9 C10 C6 4.7(4)
C8 C9 C10 C11 -172.6(3)
O1 C6 C10 C9 -173.4(4)
C5 C6 C10 C9 7.0(4)
O1 C6 C10 C11 4.1(5)
C5 C6 C10 C11 -175.6(3)
C9 C10 C11 C12 -125.2(3)
C6 C10 C11 C12 57.5(4)
C9 C10 C11 C14 -5.4(4)
C6 C10 C11 C14 177.3(3)
C9 C10 C11 C13 113.0(4)
C6 C10 C11 C13 -64.3(4)
C9 C8 C15 C16 23.5(4)
C7 C8 C15 C16 -103.8(3)
C19 C8 C15 C16 137.7(3)
C9 C8 C15 C17 -154.8(2)
C7 C8 C15 C17 77.9(3)
C19 C8 C15 C17 -40.6(2)
C16 C15 C17 C18 -147.4(3)
C8 C15 C17 C18 30.9(3)
C15 C17 C18 C26 -127.8(2)
C15 C17 C18 C27 112.1(2)
C15 C17 C18 C19 -6.9(3)
C26 C18 C19 C20 -29.9(3)
C27 C18 C19 C20 92.4(3)
C17 C18 C19 C20 -151.0(2)
C26 C18 C19 C8 103.1(2)
C27 C18 C19 C8 -134.6(2)
C17 C18 C19 C8 -18.1(2)
C9 C8 C19 C20 -69.1(3)
C7 C8 C19 C20 56.0(3)
C15 C8 C19 C20 170.4(2)
C9 C8 C19 C18 155.71(19)
C7 C8 C19 C18 -79.2(2)
C15 C8 C19 C18 35.2(2)
C18 C19 C20 C21 -116.3(3)
C8 C19 C20 C21 114.9(3)
C18 C19 C20 C25 66.1(3)
C8 C19 C20 C25 -62.7(3)
C25 C20 C21 C22 0.2(4)
C19 C20 C21 C22 -177.6(3)
C20 C21 C22 C23 0.4(5)
C21 C22 C23 C24 -0.7(6)
C22 C23 C24 C25 0.4(5)
C21 C20 C25 C24 -0.4(4)
C19 C20 C25 C24 177.3(3)
C23 C24 C25 C20 0.2(5)
C27 C18 C26 O4 142.1(3)
C17 C18 C26 O4 22.6(4)
C19 C18 C26 O4 -94.0(3)
C27 C18 C26 O5 -39.9(3)
C17 C18 C26 O5 -159.5(2)
C19 C18 C26 O5 83.9(3)
C26 C18 C27 O2 133.1(3)
C17 C18 C27 O2 -105.0(3)
C19 C18 C27 O2 9.3(4)
C26 C18 C27 O3 -51.2(3)
C17 C18 C27 O3 70.8(3)
C19 C18 C27 O3 -174.9(2)
C32 C31 C34 C35 -127.1(3)
C30 C31 C34 C35 109.1(4)
C33 C31 C34 C35 -7.7(4)
C32 C31 C34 C39 55.7(4)
C30 C31 C34 C39 -68.1(4)
C33 C31 C34 C39 175.1(3)
C39 C34 C35 C36 3.9(4)
C31 C34 C35 C36 -173.3(2)
C34 C35 C36 C37 -9.8(4)
C34 C35 C36 C45 -133.3(3)
C34 C35 C36 C44 115.8(3)
C35 C36 C37 C38 6.8(4)
C45 C36 C37 C38 132.6(3)
C44 C36 C37 C38 -115.0(3)
C36 C37 C38 C39 1.5(4)
C36 C37 C38 C41 179.0(2)
C35 C34 C39 O6 -173.4(4)
C31 C34 C39 O6 3.9(5)
C35 C34 C39 C38 5.7(4)
C31 C34 C39 C38 -177.0(2)
C37 C38 C39 O6 170.8(4)
C41 C38 C39 O6 -6.9(5)
C37 C38 C39 C34 -8.3(4)
C41 C38 C39 C34 174.1(3)
C37 C38 C41 C40 125.7(3)
C39 C38 C41 C40 -56.8(4)
C37 C38 C41 C43 6.8(4)
C39 C38 C41 C43 -175.7(3)
C37 C38 C41 C42 -112.9(3)
C39 C38 C41 C42 64.6(3)
C37 C36 C44 C49 46.3(3)
C35 C36 C44 C49 -77.9(3)
C45 C36 C44 C49 163.2(2)
C37 C36 C44 C47 -88.9(3)
C35 C36 C44 C47 146.9(2)
C45 C36 C44 C47 28.0(2)
C37 C36 C45 C48 -95.7(3)
C35 C36 C45 C48 29.3(4)
C44 C36 C45 C48 143.7(3)
C37 C36 C45 C46 84.7(2)
C35 C36 C45 C46 -150.4(2)
C44 C36 C45 C46 -35.9(2)
C48 C45 C46 C47 -149.5(3)
C36 C45 C46 C47 30.2(3)
C45 C46 C47 C55 106.6(2)
C45 C46 C47 C56 -133.1(2)
C45 C46 C47 C44 -11.0(3)
C49 C44 C47 C55 96.1(3)
C36 C44 C47 C55 -130.3(2)
C49 C44 C47 C56 -24.3(3)
C36 C44 C47 C56 109.3(2)
C49 C44 C47 C46 -144.6(2)
C36 C44 C47 C46 -11.0(3)
C36 C44 C49 C50 109.6(3)
C47 C44 C49 C50 -120.9(3)
C36 C44 C49 C54 -68.3(3)
C47 C44 C49 C54 61.2(3)
C54 C49 C50 C51 -1.1(4)
C44 C49 C50 C51 -179.1(3)
C49 C50 C51 C52 -1.1(6)
C50 C51 C52 C53 2.6(7)
C51 C52 C53 C54 -1.8(6)
C52 C53 C54 C49 -0.6(5)
C50 C49 C54 C53 2.0(4)
C44 C49 C54 C53 179.9(3)
C56 C47 C55 O8 115.6(3)
C46 C47 C55 O8 -122.8(3)
C44 C47 C55 O8 -7.6(4)
C56 C47 C55 O7 -64.6(3)
C46 C47 C55 O7 56.9(3)
C44 C47 C55 O7 172.1(2)
C55 C47 C56 O10 145.8(3)
C46 C47 C56 O10 23.7(4)
C44 C47 C56 O10 -93.5(3)
C55 C47 C56 O9 -35.1(3)
C46 C47 C56 O9 -157.2(2)
C44 C47 C56 O9 85.6(3)
O2 C27 O3 C29 -0.1(4)
C18 C27 O3 C29 -175.9(2)
O4 C26 O5 C28 3.7(4)
C18 C26 O5 C28 -174.3(2)
O8 C55 O7 C58 2.0(4)
C47 C55 O7 C58 -177.7(2)
O10 C56 O9 C57 3.8(4)
C47 C56 O9 C57 -175.3(2)
